data_7125713
loop_
_publ_author_name
'You, Yong'
'Li, Ting-Ting'
'Yuan, Shu-Pei'
'Xie, Ke-Xin'
'Wang, Zhen-Hua'
'Zhao, Jian-Qiang'
'Zhou, Ming-Qiang'
'Yuan, Wei-Cheng'

_publ_section_title
;
 Catalytic asymmetric [4+2] cycloaddition of
 1-((2-aryl)vinyl)naphthalen-2-ols with in situ generated ortho-quinone
 methides for the synthesis of polysubstituted chromanes.
;
_journal_issue 3
_journal_name_full 'Chemical communications (Cambridge, England)'
_journal_page_first 439
_journal_page_last 442
_journal_paper_doi 10.1039/c9cc08316b
_journal_volume 56
_journal_year 2020
_chemical_absolute_configuration ad
_chemical_formula_moiety 'C35 H32 O2, C2 H6 O S'
_chemical_formula_sum 'C37 H38 O3 S'
_chemical_formula_weight 562.73
_space_group_crystal_system orthorhombic
_space_group_IT_number 19
_space_group_name_Hall 'P 2ac 2ab'
_space_group_name_H-M_alt 'P 21 21 21'
_atom_sites_solution_hydrogens geom
_atom_sites_solution_primary direct
_audit_creation_date 2019-06-17
_audit_creation_method
;
Olex2 1.2
(compiled 2018.05.29 svn.r3508 for OlexSys, GUI svn.r5506)
;
_audit_update_record
;
2019-08-16 deposited with the CCDC.	2019-12-03 downloaded from the CCDC.
;
_cell_angle_alpha 90
_cell_angle_beta 90
_cell_angle_gamma 90
_cell_formula_units_Z 4
_cell_length_a 9.43565(16)
_cell_length_b 16.9768(3)
_cell_length_c 19.2055(3)
_cell_measurement_reflns_used 4430
_cell_measurement_temperature 293(2)
_cell_measurement_theta_max 70.0820
_cell_measurement_theta_min 5.1990
_cell_volume 3076.47(9)
_computing_cell_refinement
;
CrysAlisPro, Agilent Technologies,
Version 1.171.37.35 (release 13-08-2014 CrysAlis171 .NET)
(compiled Aug 13 2014,18:06:01)
;
_computing_data_collection
;
CrysAlisPro, Agilent Technologies,
Version 1.171.37.35 (release 13-08-2014 CrysAlis171 .NET)
(compiled Aug 13 2014,18:06:01)
;
_computing_data_reduction
;
CrysAlisPro, Agilent Technologies,
Version 1.171.37.35 (release 13-08-2014 CrysAlis171 .NET)
(compiled Aug 13 2014,18:06:01)
;
_computing_molecular_graphics 'Olex2 (Dolomanov et al., 2009)'
_computing_publication_material 'Olex2 (Dolomanov et al., 2009)'
_computing_structure_refinement 'ShelXL (Sheldrick, 2015)'
_computing_structure_solution 'ShelXS (Sheldrick, 2008)'
_diffrn_ambient_temperature 293(2)
_diffrn_detector 'CCD plate'
_diffrn_detector_area_resol_mean 16.2312
_diffrn_detector_type Eos
_diffrn_measured_fraction_theta_full 1.000
_diffrn_measured_fraction_theta_max 0.992
_diffrn_measurement_details
;
#__ type_ start__ end____ width___ exp.time_
  1 omega  -44.00   -3.00   0.5000    5.0000
omega____ theta____ kappa____ phi______ frames
    -      -33.5000   57.0000  120.0000 82

#__ type_ start__ end____ width___ exp.time_
  2 omega  -97.00  -68.00   0.5000    5.0000
omega____ theta____ kappa____ phi______ frames
    -      -33.5000  -57.0000  -30.0000 58

#__ type_ start__ end____ width___ exp.time_
  3 omega   -1.00   34.00   0.5000    5.0000
omega____ theta____ kappa____ phi______ frames
    -      -33.5000   57.0000  120.0000 70

#__ type_ start__ end____ width___ exp.time_
  4 omega   33.00   76.00   0.5000    5.0000
omega____ theta____ kappa____ phi______ frames
    -       36.4734  -99.0000  -60.0000 86

#__ type_ start__ end____ width___ exp.time_
  5 omega   -4.00   24.00   0.5000    5.0000
omega____ theta____ kappa____ phi______ frames
    -       36.4734  -99.0000  -60.0000 56

#__ type_ start__ end____ width___ exp.time_
  6 omega   19.00  106.00   0.5000    5.0000
omega____ theta____ kappa____ phi______ frames
    -       36.4734   37.0000  150.0000 174

#__ type_ start__ end____ width___ exp.time_
  7 omega   78.00  104.00   0.5000    5.0000
omega____ theta____ kappa____ phi______ frames
    -       36.4734   37.0000 -120.0000 52

#__ type_ start__ end____ width___ exp.time_
  8 omega   62.00   91.00   0.5000    5.0000
omega____ theta____ kappa____ phi______ frames
    -       36.4734  178.0000    0.0000 58

#__ type_ start__ end____ width___ exp.time_
  9 omega   58.00   89.00   0.5000    5.0000
omega____ theta____ kappa____ phi______ frames
    -       36.4734  178.0000   90.0000 62

#__ type_ start__ end____ width___ exp.time_
 10 omega   18.00   53.00   0.5000    5.0000
omega____ theta____ kappa____ phi______ frames
    -       36.4734   37.0000 -120.0000 70

#__ type_ start__ end____ width___ exp.time_
 11 omega   12.00   55.00   0.5000    5.0000
omega____ theta____ kappa____ phi______ frames
    -       36.4734  -99.0000    0.0000 86

#__ type_ start__ end____ width___ exp.time_
 12 omega  150.00  178.00   0.5000   25.0000
omega____ theta____ kappa____ phi______ frames
    -      108.0000  111.0000 -150.0000 56

#__ type_ start__ end____ width___ exp.time_
 13 omega   63.00   99.00   0.5000   25.0000
omega____ theta____ kappa____ phi______ frames
    -      108.0000  -94.0000  -30.0000 72

#__ type_ start__ end____ width___ exp.time_
 14 omega   78.00  109.00   0.5000   25.0000
omega____ theta____ kappa____ phi______ frames
    -      108.0000  -94.0000 -120.0000 62

#__ type_ start__ end____ width___ exp.time_
 15 omega   46.00   98.00   0.5000   25.0000
omega____ theta____ kappa____ phi______ frames
    -      108.0000  -45.0000  -90.0000 104

#__ type_ start__ end____ width___ exp.time_
 16 omega   38.00   63.00   0.5000   25.0000
omega____ theta____ kappa____ phi______ frames
    -      108.0000  -30.0000  120.0000 50

#__ type_ start__ end____ width___ exp.time_
 17 omega  107.00  178.00   0.5000   25.0000
omega____ theta____ kappa____ phi______ frames
    -      108.0000   15.0000 -150.0000 142

#__ type_ start__ end____ width___ exp.time_
 18 omega   73.00   99.00   0.5000   25.0000
omega____ theta____ kappa____ phi______ frames
    -      108.0000   15.0000 -150.0000 52

#__ type_ start__ end____ width___ exp.time_
 19 omega   42.00   85.00   0.5000   25.0000
omega____ theta____ kappa____ phi______ frames
    -      108.0000  -30.0000    0.0000 86

#__ type_ start__ end____ width___ exp.time_
 20 omega   38.00   94.00   0.5000   25.0000
omega____ theta____ kappa____ phi______ frames
    -      108.0000  -45.0000   60.0000 112

#__ type_ start__ end____ width___ exp.time_
 21 omega   40.00  125.00   0.5000   25.0000
omega____ theta____ kappa____ phi______ frames
    -      108.0000  -61.0000  150.0000 170
;
_diffrn_measurement_device 'four-circle diffractometer'
_diffrn_measurement_device_type 'Xcalibur, Eos, Gemini'
_diffrn_measurement_method '\w scans'
_diffrn_orient_matrix_UB_11 -0.0252629000
_diffrn_orient_matrix_UB_12 0.0440868000
_diffrn_orient_matrix_UB_13 0.0690112000
_diffrn_orient_matrix_UB_21 0.0171071000
_diffrn_orient_matrix_UB_22 0.0792937000
_diffrn_orient_matrix_UB_23 -0.0380719000
_diffrn_orient_matrix_UB_31 -0.1604069000
_diffrn_orient_matrix_UB_32 0.0015570000
_diffrn_orient_matrix_UB_33 -0.0149072000
_diffrn_radiation_monochromator graphite
_diffrn_radiation_probe x-ray
_diffrn_radiation_type CuK\a
_diffrn_radiation_wavelength 1.54184
_diffrn_reflns_av_R_equivalents 0.0320
_diffrn_reflns_av_unetI/netI 0.0437
_diffrn_reflns_Laue_measured_fraction_full 1.000
_diffrn_reflns_Laue_measured_fraction_max 0.992
_diffrn_reflns_limit_h_max 6
_diffrn_reflns_limit_h_min -11
_diffrn_reflns_limit_k_max 20
_diffrn_reflns_limit_k_min -17
_diffrn_reflns_limit_l_max 23
_diffrn_reflns_limit_l_min -23
_diffrn_reflns_number 11706
_diffrn_reflns_point_group_measured_fraction_full 0.996
_diffrn_reflns_point_group_measured_fraction_max 0.978
_diffrn_reflns_theta_full 67.684
_diffrn_reflns_theta_max 70.895
_diffrn_reflns_theta_min 3.475
_diffrn_source 'Enhance (Cu) X-ray Source'
_exptl_absorpt_coefficient_mu 1.200
_exptl_absorpt_correction_T_max 1.00000
_exptl_absorpt_correction_T_min 0.93248
_exptl_absorpt_correction_type multi-scan
_exptl_absorpt_process_details
;
CrysAlisPro, Agilent Technologies,
Version 1.171.37.35 (release 13-08-2014 CrysAlis171 .NET)
(compiled Aug 13 2014,18:06:01)
Empirical absorption correction using spherical harmonics,
 implemented in SCALE3 ABSPACK scaling algorithm.
;
_exptl_crystal_colour colourless
_exptl_crystal_colour_primary colourless
_exptl_crystal_density_diffrn 1.215
_exptl_crystal_description prism
_exptl_crystal_F_000 1200
_exptl_crystal_size_max 0.19
_exptl_crystal_size_mid 0.1
_exptl_crystal_size_min 0.09
_refine_diff_density_max 0.340
_refine_diff_density_min -0.218
_refine_diff_density_rms 0.041
_refine_ls_abs_structure_details
;
 Flack x determined using 1870 quotients [(I+)-(I-)]/[(I+)+(I-)]
 (Parsons, Flack and Wagner, Acta Cryst. B69 (2013) 249-259).
;
_refine_ls_abs_structure_Flack 0.006(15)
_refine_ls_extinction_method none
_refine_ls_goodness_of_fit_ref 1.033
_refine_ls_hydrogen_treatment constr
_refine_ls_matrix_type full
_refine_ls_number_parameters 376
_refine_ls_number_reflns 5806
_refine_ls_number_restraints 0
_refine_ls_restrained_S_all 1.033
_refine_ls_R_factor_all 0.0567
_refine_ls_R_factor_gt 0.0490
_refine_ls_shift/su_max 0.000
_refine_ls_shift/su_mean 0.000
_refine_ls_structure_factor_coef Fsqd
_refine_ls_weighting_details 'w=1/[\s^2^(Fo^2^)+(0.0765P)^2^+0.2006P] where P=(Fo^2^+2Fc^2^)/3'
_refine_ls_weighting_scheme calc
_refine_ls_wR_factor_gt 0.1287
_refine_ls_wR_factor_ref 0.1375
_reflns_Friedel_coverage 0.749
_reflns_Friedel_fraction_full 0.992
_reflns_Friedel_fraction_max 0.961
_reflns_number_gt 5075
_reflns_number_total 5806
_reflns_threshold_expression 'I > 2\s(I)'
_cod_data_source_file c9cc08316b2.cif
_cod_data_source_block 201906158
_cod_original_cell_volume 3076.49(10)
_cod_database_code 7125713
_shelx_shelxl_version_number 2014/7
_chemical_oxdiff_formula C20H20N4O1
_shelx_space_group_comment
;
The symmetry employed for this shelxl refinement is uniquely defined
by the following loop, which should always be used as a source of
symmetry information in preference to the above space-group names.
They are only intended as comments.
;
_shelx_estimated_absorpt_t_max 0.900
_shelx_estimated_absorpt_t_min 0.804
_reflns_odcompleteness_completeness 99.90
_reflns_odcompleteness_iscentric 1
_reflns_odcompleteness_theta 66.97
_olex2_refinement_description
;
1. Fixed Uiso
 At 1.2 times of:
  All C(H) groups
 At 1.5 times of:
  All C(H,H,H) groups, All O(H) groups
2.a Ternary CH refined with riding coordinates:
 C11(H11), C12(H12), C13(H13)
2.b Aromatic/amide H refined with riding coordinates:
 C1(H1), C2(H2), C3(H3), C4(H4), C7(H7), C8(H8), C16(H16), C17(H17), C19(H19),
 C21(H21), C22(H22), C23(H23), C24(H24), C25(H25), C27(H27), C28(H28), C29(H29),
  C30(H30), C31(H31)
2.c Idealised Me refined as rotating group:
 C33(H33A,H33B,H33C), C34(H34A,H34B,H34C), C35(H35A,H35B,H35C), C36(H36A,H36B,
 H36C), C37(H37A,H37B,H37C)
2.d Idealised tetrahedral OH refined as rotating group:
 O1(H1A)
;
_olex2_submission_special_instructions 'No special instructions were received'

loop_
_space_group_symop_operation_xyz
'x, y, z'
'-x+1/2, -y, z+1/2'
'x+1/2, -y+1/2, -z'
'-x, y+1/2, -z+1/2'

loop_
_atom_site_label
_atom_site_type_symbol
_atom_site_fract_x
_atom_site_fract_y
_atom_site_fract_z
_atom_site_U_iso_or_equiv
_atom_site_adp_type
_atom_site_occupancy
_atom_site_site_symmetry_order
_atom_site_calc_flag
_atom_site_refinement_flags_posn
C1 C 0.9804(4) 1.0036(2) 0.7104(2) 0.0568(10) Uani 1 1 d .
H1 H 0.9810 1.0477 0.7391 0.068 Uiso 1 1 calc R
C2 C 1.0170(5) 1.0118(3) 0.6420(3) 0.0656(12) Uani 1 1 d .
H2 H 1.0442 1.0605 0.6244 0.079 Uiso 1 1 calc R
C3 C 1.0126(5) 0.9455(3) 0.5990(2) 0.0612(11) Uani 1 1 d .
H3 H 1.0394 0.9505 0.5526 0.073 Uiso 1 1 calc R
C4 C 0.9706(4) 0.8739(3) 0.62292(19) 0.0478(8) Uani 1 1 d .
H4 H 0.9672 0.8315 0.5923 0.057 Uiso 1 1 calc R
C5 C 0.9315(3) 0.8625(2) 0.69390(17) 0.0391(7) Uani 1 1 d .
C6 C 0.9415(4) 0.9297(2) 0.73865(19) 0.0440(7) Uani 1 1 d .
C7 C 0.9153(4) 0.9201(2) 0.8104(2) 0.0503(9) Uani 1 1 d .
H7 H 0.9206 0.9636 0.8396 0.060 Uiso 1 1 calc R
C8 C 0.8825(4) 0.8487(2) 0.83753(17) 0.0490(8) Uani 1 1 d .
H8 H 0.8681 0.8435 0.8852 0.059 Uiso 1 1 calc R
C9 C 0.8700(4) 0.7821(2) 0.79349(17) 0.0443(7) Uani 1 1 d .
C10 C 0.8883(3) 0.78854(19) 0.72245(16) 0.0377(6) Uani 1 1 d .
C11 C 0.8662(4) 0.71571(19) 0.67803(16) 0.0384(7) Uani 1 1 d .
H11 H 0.8474 0.6714 0.7094 0.046 Uiso 1 1 calc R
C12 C 0.7443(3) 0.71956(19) 0.62479(16) 0.0363(6) Uani 1 1 d .
H12 H 0.7684 0.7608 0.5911 0.044 Uiso 1 1 calc R
C13 C 0.7363(3) 0.63998(19) 0.58385(16) 0.0357(6) Uani 1 1 d .
H13 H 0.6828 0.6505 0.5411 0.043 Uiso 1 1 calc R
C14 C 0.8829(3) 0.61441(19) 0.56163(16) 0.0362(6) Uani 1 1 d .
C15 C 1.0030(4) 0.6459(2) 0.59204(17) 0.0398(7) Uani 1 1 d .
C16 C 1.1370(4) 0.6233(2) 0.56919(19) 0.0466(8) Uani 1 1 d .
H16 H 1.2175 0.6450 0.5895 0.056 Uiso 1 1 calc R
C17 C 1.1504(3) 0.5687(2) 0.51634(18) 0.0446(7) Uani 1 1 d .
H17 H 1.2404 0.5545 0.5012 0.054 Uiso 1 1 calc R
C18 C 1.0319(3) 0.53419(19) 0.48512(17) 0.0380(6) Uani 1 1 d .
C19 C 0.8999(3) 0.55837(19) 0.50886(16) 0.0379(6) Uani 1 1 d .
H19 H 0.8194 0.5364 0.4888 0.045 Uiso 1 1 calc R
C20 C 0.6009(3) 0.74041(17) 0.65524(17) 0.0374(6) Uani 1 1 d .
C21 C 0.5565(4) 0.7154(3) 0.72010(19) 0.0516(9) Uani 1 1 d .
H21 H 0.6191 0.6886 0.7490 0.062 Uiso 1 1 calc R
C22 C 0.4195(5) 0.7301(3) 0.7424(2) 0.0647(11) Uani 1 1 d .
H22 H 0.3913 0.7131 0.7862 0.078 Uiso 1 1 calc R
C23 C 0.3243(4) 0.7694(3) 0.7009(3) 0.0629(11) Uani 1 1 d .
H23 H 0.2322 0.7784 0.7161 0.075 Uiso 1 1 calc R
C24 C 0.3677(4) 0.7951(2) 0.6366(3) 0.0628(11) Uani 1 1 d .
H24 H 0.3047 0.8222 0.6080 0.075 Uiso 1 1 calc R
C25 C 0.5047(4) 0.7809(2) 0.6140(2) 0.0492(8) Uani 1 1 d .
H25 H 0.5327 0.7989 0.5703 0.059 Uiso 1 1 calc R
C26 C 0.6575(3) 0.57509(19) 0.62249(16) 0.0378(7) Uani 1 1 d .
C27 C 0.5136(4) 0.5637(2) 0.6105(2) 0.0496(8) Uani 1 1 d .
H27 H 0.4671 0.5949 0.5779 0.060 Uiso 1 1 calc R
C28 C 0.4391(5) 0.5071(3) 0.6460(3) 0.0627(11) Uani 1 1 d .
H28 H 0.3433 0.4998 0.6367 0.075 Uiso 1 1 calc R
C29 C 0.5046(6) 0.4612(3) 0.6950(2) 0.0683(13) Uani 1 1 d .
H29 H 0.4532 0.4234 0.7193 0.082 Uiso 1 1 calc R
C30 C 0.6475(6) 0.4714(3) 0.7082(2) 0.0613(10) Uani 1 1 d .
H30 H 0.6926 0.4408 0.7417 0.074 Uiso 1 1 calc R
C31 C 0.7230(4) 0.5275(2) 0.67119(19) 0.0489(8) Uani 1 1 d .
H31 H 0.8196 0.5332 0.6793 0.059 Uiso 1 1 calc R
C32 C 1.0518(4) 0.4750(2) 0.42542(18) 0.0443(8) Uani 1 1 d .
C33 C 0.9121(5) 0.4413(3) 0.3992(3) 0.0729(14) Uani 1 1 d .
H33A H 0.8652 0.4141 0.4365 0.109 Uiso 1 1 calc GR
H33B H 0.9303 0.4052 0.3618 0.109 Uiso 1 1 calc GR
H33C H 0.8528 0.4833 0.3829 0.109 Uiso 1 1 calc GR
C34 C 1.1494(7) 0.4080(3) 0.4490(3) 0.0756(15) Uani 1 1 d .
H34A H 1.2362 0.4297 0.4667 0.113 Uiso 1 1 calc GR
H34B H 1.1698 0.3743 0.4102 0.113 Uiso 1 1 calc GR
H34C H 1.1034 0.3781 0.4849 0.113 Uiso 1 1 calc GR
C35 C 1.1224(5) 0.5167(3) 0.36388(19) 0.0569(9) Uani 1 1 d .
H35A H 1.0639 0.5597 0.3489 0.085 Uiso 1 1 calc GR
H35B H 1.1342 0.4801 0.3262 0.085 Uiso 1 1 calc GR
H35C H 1.2134 0.5364 0.3779 0.085 Uiso 1 1 calc GR
O1 O 0.8362(4) 0.71095(17) 0.82154(13) 0.0624(8) Uani 1 1 d .
H1A H 0.8439 0.7131 0.8640 0.094 Uiso 1 1 calc GR
O2 O 0.9998(2) 0.70106(16) 0.64389(14) 0.0510(6) Uani 1 1 d .
C36 C 0.7494(7) 0.3257(5) 0.5788(3) 0.0959(19) Uani 1 1 d .
H36A H 0.7511 0.2707 0.5905 0.144 Uiso 1 1 calc GR
H36B H 0.7303 0.3561 0.6200 0.144 Uiso 1 1 calc GR
H36C H 0.8395 0.3409 0.5599 0.144 Uiso 1 1 calc GR
C37 C 0.4702(6) 0.3055(4) 0.5657(3) 0.0851(16) Uani 1 1 d .
H37A H 0.3857 0.3070 0.5379 0.128 Uiso 1 1 calc GR
H37B H 0.4570 0.3371 0.6067 0.128 Uiso 1 1 calc GR
H37C H 0.4897 0.2521 0.5791 0.128 Uiso 1 1 calc GR
O3 O 0.6406(5) 0.2832(2) 0.46059(16) 0.0910(12) Uani 1 1 d .
S1 S 0.61523(16) 0.34314(7) 0.51654(6) 0.0738(4) Uani 1 1 d .

loop_
_atom_site_aniso_label
_atom_site_aniso_U_11
_atom_site_aniso_U_22
_atom_site_aniso_U_33
_atom_site_aniso_U_23
_atom_site_aniso_U_13
_atom_site_aniso_U_12
C1 0.052(2) 0.0491(19) 0.069(2) -0.0041(18) -0.0196(19) -0.0070(17)
C2 0.057(2) 0.061(2) 0.079(3) 0.016(2) -0.018(2) -0.020(2)
C3 0.045(2) 0.080(3) 0.058(2) 0.015(2) 0.0009(17) -0.015(2)
C4 0.0327(16) 0.065(2) 0.0460(18) -0.0032(16) -0.0009(14) -0.0029(15)
C5 0.0274(13) 0.0472(18) 0.0426(16) -0.0031(13) -0.0057(12) 0.0030(13)
C6 0.0350(15) 0.0450(17) 0.0519(19) -0.0049(15) -0.0101(14) -0.0010(14)
C7 0.0470(19) 0.051(2) 0.053(2) -0.0198(16) -0.0055(16) -0.0005(16)
C8 0.050(2) 0.061(2) 0.0357(16) -0.0117(15) -0.0031(14) 0.0014(18)
C9 0.0449(18) 0.0481(18) 0.0400(16) -0.0009(14) -0.0077(14) 0.0021(16)
C10 0.0334(14) 0.0412(15) 0.0384(15) -0.0069(12) -0.0061(12) 0.0072(13)
C11 0.0351(15) 0.0413(15) 0.0387(15) -0.0066(12) -0.0053(13) 0.0042(13)
C12 0.0316(14) 0.0411(16) 0.0361(15) -0.0002(12) -0.0042(12) 0.0024(13)
C13 0.0301(14) 0.0435(17) 0.0335(14) -0.0038(12) -0.0012(11) 0.0001(13)
C14 0.0309(14) 0.0434(16) 0.0343(14) -0.0033(12) -0.0003(12) 0.0003(13)
C15 0.0342(16) 0.0440(16) 0.0412(16) -0.0076(13) -0.0035(13) 0.0057(14)
C16 0.0321(16) 0.0530(19) 0.055(2) -0.0143(16) -0.0033(14) 0.0001(15)
C17 0.0310(15) 0.0541(19) 0.0486(17) -0.0082(16) 0.0033(14) 0.0027(14)
C18 0.0402(16) 0.0398(15) 0.0341(14) -0.0011(13) 0.0051(13) -0.0011(13)
C19 0.0363(16) 0.0437(16) 0.0338(14) -0.0057(13) 0.0015(12) -0.0068(13)
C20 0.0324(15) 0.0340(13) 0.0459(16) -0.0072(12) -0.0024(13) 0.0019(12)
C21 0.0440(18) 0.066(2) 0.0451(18) -0.0030(16) 0.0015(15) 0.0072(18)
C22 0.055(2) 0.084(3) 0.054(2) -0.017(2) 0.0146(19) 0.000(2)
C23 0.0359(18) 0.063(2) 0.089(3) -0.025(2) 0.0057(19) 0.0008(17)
C24 0.0370(18) 0.053(2) 0.098(3) 0.000(2) -0.011(2) 0.0078(17)
C25 0.0373(17) 0.0435(17) 0.067(2) 0.0065(16) -0.0059(16) 0.0008(15)
C26 0.0336(15) 0.0418(16) 0.0380(15) -0.0114(13) 0.0013(12) -0.0015(13)
C27 0.0349(17) 0.056(2) 0.058(2) -0.0080(17) 0.0010(15) -0.0027(16)
C28 0.044(2) 0.069(3) 0.075(3) -0.010(2) 0.014(2) -0.0137(19)
C29 0.084(3) 0.063(2) 0.058(2) -0.014(2) 0.027(2) -0.024(2)
C30 0.085(3) 0.052(2) 0.046(2) 0.0031(17) 0.000(2) -0.006(2)
C31 0.052(2) 0.0479(18) 0.0470(18) -0.0025(15) -0.0044(15) -0.0019(16)
C32 0.0467(18) 0.0430(17) 0.0431(18) -0.0080(14) 0.0055(14) -0.0001(15)
C33 0.064(3) 0.086(3) 0.069(3) -0.039(3) 0.017(2) -0.022(2)
C34 0.114(4) 0.051(2) 0.062(2) -0.0090(19) -0.003(3) 0.021(3)
C35 0.063(2) 0.066(2) 0.0418(18) -0.0075(16) 0.0118(18) -0.002(2)
O1 0.093(2) 0.0550(15) 0.0386(12) 0.0041(11) -0.0091(14) -0.0079(15)
O2 0.0305(11) 0.0643(15) 0.0582(15) -0.0289(13) -0.0086(10) 0.0067(11)
C36 0.089(4) 0.123(5) 0.075(3) -0.031(3) 0.007(3) -0.022(4)
C37 0.083(4) 0.088(4) 0.084(3) -0.028(3) 0.005(3) 0.002(3)
O3 0.134(3) 0.096(3) 0.0432(15) -0.0094(16) 0.0101(19) -0.002(3)
S1 0.1060(10) 0.0561(6) 0.0594(6) 0.0000(5) 0.0068(6) -0.0040(6)

loop_
_atom_type_symbol
_atom_type_description
_atom_type_scat_dispersion_real
_atom_type_scat_dispersion_imag
_atom_type_scat_source
C C 0.0181 0.0091 'International Tables Vol C Tables 4.2.6.8 and 6.1.1.4'
H H 0.0000 0.0000 'International Tables Vol C Tables 4.2.6.8 and 6.1.1.4'
O O 0.0492 0.0322 'International Tables Vol C Tables 4.2.6.8 and 6.1.1.4'
S S 0.3331 0.5567 'International Tables Vol C Tables 4.2.6.8 and 6.1.1.4'

loop_
_geom_angle_atom_site_label_1
_geom_angle_atom_site_label_2
_geom_angle_atom_site_label_3
_geom_angle
C2 C1 H1 119.2
C2 C1 C6 121.7(4)
C6 C1 H1 119.2
C1 C2 H2 120.7
C1 C2 C3 118.6(4)
C3 C2 H2 120.7
C2 C3 H3 119.0
C4 C3 C2 122.0(4)
C4 C3 H3 119.0
C3 C4 H4 119.3
C3 C4 C5 121.4(4)
C5 C4 H4 119.3
C4 C5 C6 116.7(3)
C4 C5 C10 124.1(3)
C10 C5 C6 119.2(3)
C1 C6 C5 119.5(3)
C7 C6 C1 121.5(3)
C7 C6 C5 118.9(3)
C6 C7 H7 119.3
C8 C7 C6 121.3(3)
C8 C7 H7 119.3
C7 C8 H8 119.9
C7 C8 C9 120.2(3)
C9 C8 H8 119.9
C10 C9 C8 121.1(3)
O1 C9 C8 119.5(3)
O1 C9 C10 119.4(3)
C5 C10 C11 122.6(3)
C9 C10 C5 119.0(3)
C9 C10 C11 118.3(3)
C10 C11 H11 107.8
C10 C11 C12 116.2(3)
C12 C11 H11 107.8
O2 C11 C10 106.0(3)
O2 C11 H11 107.8
O2 C11 C12 111.0(2)
C11 C12 H12 107.2
C11 C12 C13 109.4(2)
C13 C12 H12 107.2
C20 C12 C11 114.8(3)
C20 C12 H12 107.2
C20 C12 C13 110.6(2)
C12 C13 H13 106.7
C14 C13 C12 110.2(3)
C14 C13 H13 106.7
C14 C13 C26 112.2(3)
C26 C13 C12 113.8(2)
C26 C13 H13 106.7
C15 C14 C13 121.3(3)
C15 C14 C19 118.3(3)
C19 C14 C13 120.3(3)
C14 C15 C16 120.3(3)
O2 C15 C14 123.7(3)
O2 C15 C16 116.0(3)
C15 C16 H16 120.0
C17 C16 C15 120.0(3)
C17 C16 H16 120.0
C16 C17 H17 119.2
C16 C17 C18 121.6(3)
C18 C17 H17 119.2
C17 C18 C32 119.8(3)
C19 C18 C17 116.9(3)
C19 C18 C32 123.2(3)
C14 C19 H19 118.6
C18 C19 C14 122.8(3)
C18 C19 H19 118.6
C21 C20 C12 123.2(3)
C21 C20 C25 118.0(3)
C25 C20 C12 118.6(3)
C20 C21 H21 119.8
C20 C21 C22 120.4(4)
C22 C21 H21 119.8
C21 C22 H22 119.4
C23 C22 C21 121.3(4)
C23 C22 H22 119.4
C22 C23 H23 120.6
C24 C23 C22 118.8(4)
C24 C23 H23 120.6
C23 C24 H24 119.8
C23 C24 C25 120.4(4)
C25 C24 H24 119.8
C20 C25 H25 119.4
C24 C25 C20 121.2(4)
C24 C25 H25 119.4
C27 C26 C13 119.8(3)
C31 C26 C13 122.3(3)
C31 C26 C27 117.9(3)
C26 C27 H27 119.5
C28 C27 C26 121.0(4)
C28 C27 H27 119.5
C27 C28 H28 119.7
C29 C28 C27 120.7(4)
C29 C28 H28 119.7
C28 C29 H29 120.2
C28 C29 C30 119.6(4)
C30 C29 H29 120.2
C29 C30 H30 120.2
C29 C30 C31 119.6(4)
C31 C30 H30 120.2
C26 C31 C30 121.3(4)
C26 C31 H31 119.4
C30 C31 H31 119.4
C33 C32 C18 112.8(3)
C33 C32 C34 109.8(4)
C33 C32 C35 107.2(3)
C34 C32 C18 109.8(3)
C35 C32 C18 109.1(3)
C35 C32 C34 108.0(4)
C32 C33 H33A 109.5
C32 C33 H33B 109.5
C32 C33 H33C 109.5
H33A C33 H33B 109.5
H33A C33 H33C 109.5
H33B C33 H33C 109.5
C32 C34 H34A 109.5
C32 C34 H34B 109.5
C32 C34 H34C 109.5
H34A C34 H34B 109.5
H34A C34 H34C 109.5
H34B C34 H34C 109.5
C32 C35 H35A 109.5
C32 C35 H35B 109.5
C32 C35 H35C 109.5
H35A C35 H35B 109.5
H35A C35 H35C 109.5
H35B C35 H35C 109.5
C9 O1 H1A 109.5
C15 O2 C11 117.9(3)
H36A C36 H36B 109.5
H36A C36 H36C 109.5
H36B C36 H36C 109.5
S1 C36 H36A 109.5
S1 C36 H36B 109.5
S1 C36 H36C 109.5
H37A C37 H37B 109.5
H37A C37 H37C 109.5
H37B C37 H37C 109.5
S1 C37 H37A 109.5
S1 C37 H37B 109.5
S1 C37 H37C 109.5
C36 S1 C37 97.5(3)
O3 S1 C36 104.9(3)
O3 S1 C37 105.0(3)

loop_
_geom_bond_atom_site_label_1
_geom_bond_atom_site_label_2
_geom_bond_distance
C1 H1 0.9300
C1 C2 1.365(7)
C1 C6 1.416(5)
C2 H2 0.9300
C2 C3 1.396(7)
C3 H3 0.9300
C3 C4 1.359(6)
C4 H4 0.9300
C4 C5 1.426(5)
C5 C6 1.431(5)
C5 C10 1.429(5)
C6 C7 1.409(5)
C7 H7 0.9300
C7 C8 1.355(6)
C8 H8 0.9300
C8 C9 1.417(5)
C9 C10 1.380(5)
C9 O1 1.361(5)
C10 C11 1.517(4)
C11 H11 0.9800
C11 C12 1.540(4)
C11 O2 1.443(4)
C12 H12 0.9800
C12 C13 1.565(4)
C12 C20 1.516(4)
C13 H13 0.9800
C13 C14 1.511(4)
C13 C26 1.523(5)
C14 C15 1.382(4)
C14 C19 1.399(4)
C15 C16 1.392(5)
C15 O2 1.368(4)
C16 H16 0.9300
C16 C17 1.381(5)
C17 H17 0.9300
C17 C18 1.397(5)
C18 C19 1.388(4)
C18 C32 1.536(4)
C19 H19 0.9300
C20 C21 1.381(5)
C20 C25 1.388(5)
C21 H21 0.9300
C21 C22 1.385(6)
C22 H22 0.9300
C22 C23 1.373(7)
C23 H23 0.9300
C23 C24 1.372(7)
C24 H24 0.9300
C24 C25 1.385(6)
C25 H25 0.9300
C26 C27 1.391(5)
C26 C31 1.382(5)
C27 H27 0.9300
C27 C28 1.372(6)
C28 H28 0.9300
C28 C29 1.369(7)
C29 H29 0.9300
C29 C30 1.383(7)
C30 H30 0.9300
C30 C31 1.386(6)
C31 H31 0.9300
C32 C33 1.522(6)
C32 C34 1.531(6)
C32 C35 1.530(5)
C33 H33A 0.9600
C33 H33B 0.9600
C33 H33C 0.9600
C34 H34A 0.9600
C34 H34B 0.9600
C34 H34C 0.9600
C35 H35A 0.9600
C35 H35B 0.9600
C35 H35C 0.9600
O1 H1A 0.8200
C36 H36A 0.9600
C36 H36B 0.9600
C36 H36C 0.9600
C36 S1 1.767(7)
C37 H37A 0.9600
C37 H37B 0.9600
C37 H37C 0.9600
C37 S1 1.782(6)
O3 S1 1.499(4)

loop_
_geom_hbond_atom_site_label_D
_geom_hbond_atom_site_label_H
_geom_hbond_atom_site_label_A
_geom_hbond_distance_DH
_geom_hbond_distance_HA
_geom_hbond_distance_DA
_geom_hbond_angle_DHA
_geom_hbond_site_symmetry_A
O1 H1A O3 0.82 1.86 2.681(4) 179.1 2_665

loop_
_geom_torsion_atom_site_label_1
_geom_torsion_atom_site_label_2
_geom_torsion_atom_site_label_3
_geom_torsion_atom_site_label_4
_geom_torsion
C1 C2 C3 C4 1.3(7)
C1 C6 C7 C8 -177.9(4)
C2 C1 C6 C5 -3.9(6)
C2 C1 C6 C7 174.6(4)
C2 C3 C4 C5 -1.4(6)
C3 C4 C5 C6 -1.1(5)
C3 C4 C5 C10 -179.1(3)
C4 C5 C6 C1 3.7(5)
C4 C5 C6 C7 -174.9(3)
C4 C5 C10 C9 171.9(3)
C4 C5 C10 C11 -6.0(5)
C5 C6 C7 C8 0.7(6)
C5 C10 C11 C12 -65.2(4)
C5 C10 C11 O2 58.7(4)
C6 C1 C2 C3 1.4(6)
C6 C5 C10 C9 -5.9(5)
C6 C5 C10 C11 176.1(3)
C6 C7 C8 C9 -1.7(6)
C7 C8 C9 C10 -1.2(6)
C7 C8 C9 O1 -179.6(4)
C8 C9 C10 C5 5.0(5)
C8 C9 C10 C11 -177.0(3)
C9 C10 C11 C12 116.9(3)
C9 C10 C11 O2 -119.3(3)
C10 C5 C6 C1 -178.3(3)
C10 C5 C6 C7 3.2(5)
C10 C11 C12 C13 -179.9(3)
C10 C11 C12 C20 -54.7(4)
C10 C11 O2 C15 -169.8(3)
C11 C12 C13 C14 -45.2(3)
C11 C12 C13 C26 81.8(3)
C11 C12 C20 C21 -35.9(5)
C11 C12 C20 C25 149.6(3)
C12 C11 O2 C15 -42.8(4)
C12 C13 C14 C15 17.3(4)
C12 C13 C14 C19 -162.1(3)
C12 C13 C26 C27 93.6(3)
C12 C13 C26 C31 -84.7(4)
C12 C20 C21 C22 -173.9(4)
C12 C20 C25 C24 173.9(3)
C13 C12 C20 C21 88.6(4)
C13 C12 C20 C25 -85.9(4)
C13 C14 C15 C16 -177.9(3)
C13 C14 C15 O2 0.4(5)
C13 C14 C19 C18 178.3(3)
C13 C26 C27 C28 -178.2(3)
C13 C26 C31 C30 176.8(3)
C14 C13 C26 C27 -140.4(3)
C14 C13 C26 C31 41.3(4)
C14 C15 C16 C17 -0.6(6)
C14 C15 O2 C11 12.7(5)
C15 C14 C19 C18 -1.1(5)
C15 C16 C17 C18 -0.7(6)
C16 C15 O2 C11 -168.8(3)
C16 C17 C18 C19 1.1(5)
C16 C17 C18 C32 178.7(3)
C17 C18 C19 C14 -0.1(5)
C17 C18 C32 C33 178.1(4)
C17 C18 C32 C34 55.3(5)
C17 C18 C32 C35 -62.9(4)
C19 C14 C15 C16 1.5(5)
C19 C14 C15 O2 179.9(3)
C19 C18 C32 C33 -4.4(5)
C19 C18 C32 C34 -127.3(4)
C19 C18 C32 C35 114.5(4)
C20 C12 C13 C14 -172.7(3)
C20 C12 C13 C26 -45.8(3)
C20 C21 C22 C23 0.2(7)
C21 C20 C25 C24 -0.9(6)
C21 C22 C23 C24 -0.8(7)
C22 C23 C24 C25 0.5(7)
C23 C24 C25 C20 0.3(6)
C25 C20 C21 C22 0.6(6)
C26 C13 C14 C15 -110.6(3)
C26 C13 C14 C19 70.0(4)
C26 C27 C28 C29 1.0(6)
C27 C26 C31 C30 -1.5(5)
C27 C28 C29 C30 -0.8(7)
C28 C29 C30 C31 -0.6(6)
C29 C30 C31 C26 1.7(6)
C31 C26 C27 C28 0.1(5)
C32 C18 C19 C14 -177.7(3)
O1 C9 C10 C5 -176.6(3)
O1 C9 C10 C11 1.5(5)
O2 C11 C12 C13 58.9(3)
O2 C11 C12 C20 -175.9(3)
O2 C15 C16 C17 -179.1(3)
